data_7207729
loop_
_publ_author_name
'Perkins, Catherine'
'Libri, Stefano'
'Adams, Harry'
'Brammer, Lee'

_publ_section_title
;
 Diiodoacetylene: compact, strong ditopic halogen bond donor
;
_journal_issue 9
_journal_name_full CrystEngComm
_journal_page_first 3033
_journal_paper_doi 10.1039/c2ce00029f
_journal_volume 14
_journal_year 2012
_chemical_formula_moiety 'C4 H4 N2, C2 I2'
_chemical_formula_sum 'C6 H4 I2 N2'
_chemical_formula_weight 357.91
_chemical_name_systematic
;
?
;
_space_group_IT_number 2
_symmetry_cell_setting triclinic
_symmetry_space_group_name_Hall '-P 1'
_symmetry_space_group_name_H-M 'P -1'
_atom_sites_solution_hydrogens geom
_atom_sites_solution_primary direct
_atom_sites_solution_secondary difmap
_audit_creation_method SHELXL-97
_cell_angle_alpha 113.047(4)
_cell_angle_beta 99.614(4)
_cell_angle_gamma 93.365(4)
_cell_formula_units_Z 1
_cell_length_a 4.2383(6)
_cell_length_b 7.3655(10)
_cell_length_c 7.8486(10)
_cell_measurement_reflns_used 3122
_cell_measurement_temperature 293(2)
_cell_measurement_theta_max 27.49
_cell_measurement_theta_min 2.88
_cell_volume 220.20(5)
_computing_cell_refinement 'Bruker APEX II'
_computing_data_collection 'Bruker APEX II'
_computing_data_reduction 'Bruker APEX II'
_computing_structure_refinement 'SHELXL-97 (Sheldrick, 1997)'
_computing_structure_solution 'SHELXS-97 (Sheldrick, 1990)'
_diffrn_ambient_temperature 293(2)
_diffrn_measured_fraction_theta_full 0.986
_diffrn_measured_fraction_theta_max 0.986
_diffrn_measurement_device_type 'CCD area detector'
_diffrn_measurement_method 'phi and omega scans'
_diffrn_radiation_monochromator graphite
_diffrn_radiation_source 'fine-focus sealed tube'
_diffrn_radiation_type MoK\a
_diffrn_radiation_wavelength 0.71073
_diffrn_reflns_av_R_equivalents 0.0216
_diffrn_reflns_av_sigmaI/netI 0.0208
_diffrn_reflns_limit_h_max 5
_diffrn_reflns_limit_h_min -5
_diffrn_reflns_limit_k_max 9
_diffrn_reflns_limit_k_min -9
_diffrn_reflns_limit_l_max 10
_diffrn_reflns_limit_l_min -10
_diffrn_reflns_number 3429
_diffrn_reflns_theta_full 27.49
_diffrn_reflns_theta_max 27.49
_diffrn_reflns_theta_min 2.88
_exptl_absorpt_coefficient_mu 7.071
_exptl_absorpt_correction_type multi-scan
_exptl_absorpt_process_details
;
Correction conducted using SADABS
Ratio of minimum to maximum apparent transmission: 0.577675
;
_exptl_crystal_colour colourless
_exptl_crystal_density_diffrn 2.699
_exptl_crystal_density_method 'not measured'
_exptl_crystal_description block
_exptl_crystal_F_000 160
_exptl_crystal_size_max 0.29
_exptl_crystal_size_mid 0.05
_exptl_crystal_size_min 0.02
_refine_diff_density_max 4.043
_refine_diff_density_min -1.118
_refine_diff_density_rms 0.441
_refine_ls_extinction_method none
_refine_ls_goodness_of_fit_ref 1.234
_refine_ls_hydrogen_treatment constr
_refine_ls_matrix_type full
_refine_ls_number_parameters 46
_refine_ls_number_reflns 1004
_refine_ls_number_restraints 0
_refine_ls_restrained_S_all 1.234
_refine_ls_R_factor_all 0.0408
_refine_ls_R_factor_gt 0.0401
_refine_ls_shift/su_max 0.000
_refine_ls_shift/su_mean 0.000
_refine_ls_structure_factor_coef Fsqd
_refine_ls_weighting_details 'calc w=1/[\s^2^(Fo^2^)+(0.1000P)^2^+0.0000P] where P=(Fo^2^+2Fc^2^)/3'
_refine_ls_weighting_scheme calc
_refine_ls_wR_factor_gt 0.1300
_refine_ls_wR_factor_ref 0.1307
_reflns_number_gt 977
_reflns_number_total 1004
_reflns_threshold_expression >2sigma(I)
_cod_data_source_file c2ce00029f.txt
_cod_data_source_block ilb1301_0m
_cod_original_sg_symbol_H-M P-1
_cod_database_code 7207729

loop_
_symmetry_equiv_pos_as_xyz
'x, y, z'
'-x, -y, -z'

loop_
_atom_site_label
_atom_site_type_symbol
_atom_site_fract_x
_atom_site_fract_y
_atom_site_fract_z
_atom_site_U_iso_or_equiv
_atom_site_adp_type
_atom_site_occupancy
_atom_site_symmetry_multiplicity
_atom_site_calc_flag
_atom_site_refinement_flags
I1 I 0.82947(8) 0.28716(5) 0.67842(5) 0.0221(3) Uani 1 1 d .
C1 C 0.9608(18) 0.4511(10) 0.5414(10) 0.0232(13) Uani 1 1 d .
N1 N 0.6262(16) 0.0845(10) 0.8907(10) 0.0272(13) Uani 1 1 d .
C2 C 0.6109(15) -0.1123(9) 0.8488(8) 0.0253(12) Uani 1 1 d .
H2 H 0.6834 -0.1955 0.7433 0.030 Uiso 1 1 calc R
C3 C 0.4886(18) -0.1904(10) 0.9612(11) 0.0305(15) Uani 1 1 d .
H3 H 0.4872 -0.3259 0.9304 0.037 Uiso 1 1 calc R

loop_
_atom_site_aniso_label
_atom_site_aniso_U_11
_atom_site_aniso_U_22
_atom_site_aniso_U_33
_atom_site_aniso_U_23
_atom_site_aniso_U_13
_atom_site_aniso_U_12
I1 0.0239(3) 0.0226(3) 0.0252(4) 0.0145(3) 0.0077(2) 0.0029(2)
C1 0.032(3) 0.017(3) 0.021(3) 0.007(2) 0.009(2) 0.003(2)
N1 0.027(3) 0.029(3) 0.029(3) 0.015(3) 0.006(2) -0.002(2)
C2 0.034(3) 0.026(3) 0.018(3) 0.009(2) 0.007(2) 0.008(2)
C3 0.041(3) 0.020(3) 0.028(3) 0.007(3) 0.005(3) 0.007(3)

loop_
_atom_type_symbol
_atom_type_description
_atom_type_scat_dispersion_real
_atom_type_scat_dispersion_imag
_atom_type_scat_source
C C 0.0033 0.0016 'International Tables Vol C Tables 4.2.6.8 and 6.1.1.4'
H H 0.0000 0.0000 'International Tables Vol C Tables 4.2.6.8 and 6.1.1.4'
I I -0.4742 1.8119 'International Tables Vol C Tables 4.2.6.8 and 6.1.1.4'
N N 0.0061 0.0033 'International Tables Vol C Tables 4.2.6.8 and 6.1.1.4'

loop_
_geom_angle_atom_site_label_1
_geom_angle_atom_site_label_2
_geom_angle_atom_site_label_3
_geom_angle
_geom_angle_site_symmetry_1
C1 C1 I1 179.7(9) 2_766
C3 N1 C2 115.9(7) 2_657
N1 C2 C3 120.3(6) .
N1 C2 H2 119.8 .
C3 C2 H2 119.8 .
N1 C3 C2 123.7(7) 2_657
N1 C3 H3 118.2 2_657
C2 C3 H3 118.2 .

loop_
_geom_bond_atom_site_label_1
_geom_bond_atom_site_label_2
_geom_bond_distance
_geom_bond_site_symmetry_2
I1 C1 2.015(7) .
C1 C1 1.210(14) 2_766
N1 C2 1.350(9) .
N1 C3 1.311(11) 2_657
C2 C3 1.376(10) .
C2 H2 0.9300 .
C3 H3 0.9300 .

loop_
_geom_torsion_atom_site_label_1
_geom_torsion_atom_site_label_2
_geom_torsion_atom_site_label_3
_geom_torsion_atom_site_label_4
_geom_torsion
_geom_torsion_site_symmetry_1
_geom_torsion_site_symmetry_4
C3 N1 C2 C3 -1.7(11) 2_657 .
N1 C2 C3 N1 1.8(12) . 2_657
